data_7134136
loop_
_publ_author_name
'Cui, Peng'
'Zhang, Hanyu'

_publ_section_title
;
 A Non-interpenetrated Mesoporous Hydrogen-Bonded Organic Framework
 Constructed with 1,3,5-Tri(4-carboxyphenyl)benzene
;
_journal_name_full 'Chemical Communications'
_journal_paper_doi 10.1039/D4CC06324D
_journal_year 2025
_chemical_formula_moiety 'C27 H18 O6'
_chemical_formula_sum 'C27 H18 O6'
_chemical_formula_weight 438.41
_space_group_crystal_system triclinic
_space_group_IT_number 2
_space_group_name_Hall '-P 1'
_space_group_name_H-M_alt 'P -1'
_atom_sites_solution_hydrogens geom
_audit_creation_date 2018-05-21
_audit_creation_method
;
Olex2 1.2
(compiled 2018.05.18 svn.r3508 for OlexSys, GUI svn.r5497)
;
_audit_update_record
;
2024-11-28 deposited with the CCDC.	2025-01-07 downloaded from the CCDC.
;
_cell_angle_alpha 61.631(9)
_cell_angle_beta 86.803(10)
_cell_angle_gamma 89.946(10)
_cell_formula_units_Z 2
_cell_length_a 3.7658(4)
_cell_length_b 29.691(3)
_cell_length_c 30.402(3)
_cell_measurement_reflns_used 1248
_cell_measurement_temperature 200
_cell_measurement_theta_max 21.8712549205
_cell_measurement_theta_min 1.48190008204
_cell_volume 2985.1(6)
_computing_cell_refinement 'DIALS 2theta refinement, DIALS 1.6.4-g47a579eb-release'
_computing_data_collection 'Diamond I19 GDA, (Diamond, RAL, Didcot, UK)'
_computing_data_reduction
'aimless (Evans, P. R. and Murshudov, G. N., 2013) ccp4 (Winn, M. D. et al., 2011) DIALS 1.6.4-g47a579eb-release pointless (Evans, P., 2006) XIA2 0.5.340-g5578c4a7-dials-1.6 (Winter, G., 2010)'
_computing_molecular_graphics 'Olex2 (Dolomanov et al., 2009)'
_computing_publication_material 'Olex2 (Dolomanov et al., 2009)'
_computing_structure_refinement 'XL (Sheldrick, 2008)'
_computing_structure_solution 'XT (Sheldrick, 2014)'
_diffrn_ambient_temperature 200
_diffrn_detector 'Photon counting pixel array'
_diffrn_detector_area_resol_mean PILATUS_2M_S_N_24_0107_Diamond
_diffrn_measured_fraction_theta_full 0.938
_diffrn_measured_fraction_theta_max 0.938
_diffrn_measurement_device 'Fixed \c 3-circle diffractometer'
_diffrn_measurement_device_type 'Fluid Film Devices'
_diffrn_measurement_method 'shutterless scans'
_diffrn_measurement_specimen_support 'MiTeGen MicroMount'
_diffrn_radiation_monochromator 'Silicon 111'
_diffrn_radiation_probe x-ray
_diffrn_radiation_type synchrotron
_diffrn_radiation_wavelength 0.6889
_diffrn_reflns_av_R_equivalents 0.0909
_diffrn_reflns_av_unetI/netI 0.1858
_diffrn_reflns_Laue_measured_fraction_full 0.938
_diffrn_reflns_Laue_measured_fraction_max 0.938
_diffrn_reflns_limit_h_max 3
_diffrn_reflns_limit_h_min -3
_diffrn_reflns_limit_k_max 25
_diffrn_reflns_limit_k_min -26
_diffrn_reflns_limit_l_max 27
_diffrn_reflns_limit_l_min -27
_diffrn_reflns_number 7649
_diffrn_reflns_point_group_measured_fraction_full 0.938
_diffrn_reflns_point_group_measured_fraction_max 0.938
_diffrn_reflns_theta_full 18.248
_diffrn_reflns_theta_max 18.248
_diffrn_reflns_theta_min 0.765
_diffrn_source Synchrotron
_diffrn_source_type 'Undulator, I19, DLS, RAL'
_exptl_absorpt_coefficient_mu 0.032
_exptl_absorpt_correction_T_max 1.0
_exptl_absorpt_correction_T_min 0.999437262845
_exptl_absorpt_correction_type empirical
_exptl_absorpt_process_details
'CCP4 7.0.040: AIMLESS, version 0.5.32 : 29/03/17 Scaling & analysis of unmerged intensities, absorption correction using spherical harmonics'
_exptl_crystal_colour colourless
_exptl_crystal_colour_primary colourless
_exptl_crystal_density_diffrn 0.488
_exptl_crystal_description block
_exptl_crystal_F_000 456
_exptl_crystal_size_max 0.047
_exptl_crystal_size_mid 0.03
_exptl_crystal_size_min 0.019
_refine_diff_density_max 0.251
_refine_diff_density_min -0.291
_refine_diff_density_rms 0.061
_refine_ls_extinction_method none
_refine_ls_goodness_of_fit_ref 0.810
_refine_ls_hydrogen_treatment constr
_refine_ls_matrix_type full
_refine_ls_number_parameters 304
_refine_ls_number_reflns 4436
_refine_ls_number_restraints 267
_refine_ls_restrained_S_all 0.796
_refine_ls_R_factor_all 0.1824
_refine_ls_R_factor_gt 0.1051
_refine_ls_shift/su_max 0.000
_refine_ls_shift/su_mean 0.000
_refine_ls_structure_factor_coef Fsqd
_refine_ls_weighting_details 'w=1/[\s^2^(Fo^2^)+(0.1451P)^2^] where P=(Fo^2^+2Fc^2^)/3'
_refine_ls_weighting_scheme calc
_refine_ls_wR_factor_gt 0.2683
_refine_ls_wR_factor_ref 0.3007
_reflns_Friedel_coverage 0.000
_reflns_number_gt 1313
_reflns_number_total 4436
_reflns_threshold_expression 'I > 2\s(I)'
_cod_data_source_file d4cc06324d2.cif
_cod_data_source_block pc_ht_2_i232_dioxane_mesitylene_200k
_cod_database_code 7134136
_shelx_shelxl_version_number 2014/7
_shelx_space_group_comment
;
The symmetry employed for this shelxl refinement is uniquely defined
by the following loop, which should always be used as a source of
symmetry information in preference to the above space-group names.
They are only intended as comments.
;
_shelx_estimated_absorpt_t_max 0.999
_shelx_estimated_absorpt_t_min 0.998
_olex2_refinement_description
;
1. Fixed Uiso
 At 1.2 times of:
  All C(H) groups
 At 1.5 times of:
  All O(H) groups
2. Restrained planarity
 H2, O2, C13, O1, H1
 with sigma of 0.001
 H5, O5, C27, O6, H6
 with sigma of 0.001
 H4, O4, C20, O3, H3
 with sigma of 0.001
3. Rigid body (RIGU) restrains
 All non-hydrogen atoms
 with sigma for 1-2 distances of 0.004 and sigma for 1-3 distances of 0.004
4. Others
 Fixed Sof: H4(0.5) H3(0.5) H6(0.5) H2(0.5) H5(0.5) H1(0.5)
5.a Aromatic/amide H refined with riding coordinates:
 C16(H16), C6(H6A), C4(H4A), C2(H2A), C9(H9), C22(H22), C25(H25), C23(H23),
 C12(H12), C26(H26), C8(H8), C19(H19), C15(H15), C18(H18), C11(H11)
5.b Idealised tetrahedral OH refined as rotating group:
 O4(H4), O3(H3), O6(H6), O2(H2), O5(H5), O1(H1)
;
_olex2_submission_special_instructions 'No special instructions were received'

loop_
_space_group_symop_operation_xyz
'x, y, z'
'-x, -y, -z'

loop_
_atom_site_label
_atom_site_type_symbol
_atom_site_fract_x
_atom_site_fract_y
_atom_site_fract_z
_atom_site_U_iso_or_equiv
_atom_site_adp_type
_atom_site_occupancy
_atom_site_site_symmetry_order
_atom_site_calc_flag
_atom_site_refinement_flags_posn
_atom_site_refinement_flags_adp
_atom_site_refinement_flags_occupancy
_atom_site_disorder_assembly
_atom_site_disorder_group
O4 O -0.4542(16) 0.4406(3) 0.5067(3) 0.141(3) Uani 1 1 d . U . . .
H4 H -0.5091 0.4605 0.5182 0.211 Uiso 0.5 1 calc GR . P A 2
O3 O -0.2426(16) 0.5129(3) 0.4464(3) 0.137(2) Uani 1 1 d . U . . .
H3 H -0.3268 0.5229 0.4662 0.206 Uiso 0.5 1 calc GR . P B 1
C5 C 0.241(2) 0.3576(3) 0.3601(4) 0.085(2) Uani 1 1 d . U . . .
O6 O 0.9641(17) 0.0524(2) 0.5081(3) 0.136(2) Uani 1 1 d . U . . .
H6 H 1.0143 0.0217 0.5175 0.204 Uiso 0.5 1 calc GR . P C 2
O2 O 0.9909(19) 0.5082(3) 0.0513(2) 0.149(3) Uani 1 1 d . U . . .
H2 H 1.0415 0.5179 0.0208 0.223 Uiso 0.5 1 calc GR . P D 1
O5 O 0.7933(17) 0.0415(2) 0.4473(2) 0.136(2) Uani 1 1 d . U . . .
H5 H 0.8693 0.0123 0.4659 0.205 Uiso 0.5 1 calc GR . P E 1
O1 O 0.7675(18) 0.4465(3) 0.0431(2) 0.145(3) Uani 1 1 d . U . . .
H1 H 0.8525 0.4657 0.0138 0.218 Uiso 0.5 1 calc GR . P F 2
C24 C 0.725(2) 0.1225(4) 0.4395(4) 0.103(3) Uani 1 1 d . U . . .
C16 C -0.195(2) 0.3867(4) 0.4589(4) 0.107(3) Uani 1 1 d . U . . .
H16 H -0.3165 0.3670 0.4907 0.128 Uiso 1 1 calc R . . . .
C3 C 0.471(2) 0.2806(4) 0.3589(4) 0.096(3) Uani 1 1 d . U . . .
C6 C 0.305(2) 0.3828(3) 0.3094(3) 0.095(3) Uani 1 1 d . U . . .
H6A H 0.2460 0.4179 0.2920 0.115 Uiso 1 1 calc R . . . .
C20 C -0.298(2) 0.4649(5) 0.4653(4) 0.116(3) Uani 1 1 d . U . . .
C14 C 0.105(2) 0.3857(4) 0.3844(4) 0.095(3) Uani 1 1 d . U . . .
C4 C 0.3179(19) 0.3080(3) 0.3843(3) 0.088(2) Uani 1 1 d . U . . .
H4A H 0.2711 0.2897 0.4196 0.105 Uiso 1 1 calc R . . . .
C10 C 0.712(2) 0.4410(4) 0.1226(4) 0.104(3) Uani 1 1 d . U . . .
C13 C 0.827(2) 0.4664(4) 0.0703(5) 0.125(4) Uani 1 1 d . U . . .
C1 C 0.452(2) 0.3605(4) 0.2809(4) 0.095(2) Uani 1 1 d . U . . .
C2 C 0.520(2) 0.3091(3) 0.3085(3) 0.093(3) Uani 1 1 d . U . . .
H2A H 0.6082 0.2921 0.2905 0.112 Uiso 1 1 calc R . . . .
C17 C -0.151(2) 0.4376(4) 0.4408(4) 0.104(3) Uani 1 1 d . U . . .
C21 C 0.543(2) 0.2263(4) 0.3872(4) 0.097(3) Uani 1 1 d . U . . .
C7 C 0.529(2) 0.3891(4) 0.2257(4) 0.097(3) Uani 1 1 d . U . . .
C27 C 0.832(2) 0.0700(5) 0.4677(4) 0.122(4) Uani 1 1 d . U . . .
C9 C 0.760(2) 0.4627(4) 0.1529(4) 0.113(3) Uani 1 1 d . U . . .
H9 H 0.8561 0.4966 0.1383 0.135 Uiso 1 1 calc R . . . .
C22 C 0.507(2) 0.1937(3) 0.3682(3) 0.102(3) Uani 1 1 d . U . . .
H22 H 0.4174 0.2064 0.3359 0.122 Uiso 1 1 calc R . . . .
C25 C 0.753(2) 0.1538(3) 0.4609(4) 0.104(3) Uani 1 1 d . U . . .
H25 H 0.8368 0.1402 0.4935 0.125 Uiso 1 1 calc R . . . .
C23 C 0.593(2) 0.1445(3) 0.3927(4) 0.102(3) Uani 1 1 d . U . . .
H23 H 0.5609 0.1237 0.3772 0.123 Uiso 1 1 calc R . . . .
C12 C 0.470(2) 0.3665(4) 0.1962(4) 0.107(3) Uani 1 1 d . U . . .
H12 H 0.3683 0.3329 0.2110 0.128 Uiso 1 1 calc R . . . .
C26 C 0.662(2) 0.2046(3) 0.4359(4) 0.107(3) Uani 1 1 d . U . . .
H26 H 0.6807 0.2252 0.4519 0.128 Uiso 1 1 calc R . . . .
C8 C 0.673(2) 0.4371(4) 0.2034(4) 0.103(3) Uani 1 1 d . U . . .
H8 H 0.7144 0.4534 0.2231 0.123 Uiso 1 1 calc R . . . .
C19 C 0.151(2) 0.4374(4) 0.3684(3) 0.102(3) Uani 1 1 d . U . . .
H19 H 0.2839 0.4572 0.3375 0.122 Uiso 1 1 calc R . . . .
C15 C -0.065(2) 0.3616(4) 0.4317(4) 0.112(3) Uani 1 1 d . U . . .
H15 H -0.0970 0.3254 0.4472 0.135 Uiso 1 1 calc R . . . .
C18 C 0.017(2) 0.4630(4) 0.3938(4) 0.113(3) Uani 1 1 d . U . . .
H18 H 0.0421 0.4993 0.3780 0.136 Uiso 1 1 calc R . . . .
C11 C 0.555(2) 0.3916(4) 0.1468(4) 0.116(3) Uani 1 1 d . U . . .
H11 H 0.5066 0.3752 0.1273 0.140 Uiso 1 1 calc R . . . .

loop_
_atom_site_aniso_label
_atom_site_aniso_U_11
_atom_site_aniso_U_22
_atom_site_aniso_U_33
_atom_site_aniso_U_23
_atom_site_aniso_U_13
_atom_site_aniso_U_12
O4 0.128(6) 0.163(6) 0.136(6) -0.078(5) 0.017(5) 0.018(4)
O3 0.141(6) 0.143(5) 0.140(6) -0.080(5) 0.009(4) 0.019(4)
C5 0.080(6) 0.080(5) 0.088(5) -0.034(4) 0.002(5) 0.011(4)
O6 0.153(6) 0.102(5) 0.131(6) -0.035(4) -0.026(5) 0.038(4)
O2 0.184(7) 0.135(6) 0.093(5) -0.028(4) 0.008(4) -0.008(5)
O5 0.142(6) 0.106(5) 0.135(6) -0.035(4) -0.015(4) 0.024(4)
O1 0.174(7) 0.146(6) 0.097(5) -0.043(5) 0.005(5) 0.003(5)
C24 0.109(7) 0.090(5) 0.097(6) -0.036(5) 0.004(5) 0.015(5)
C16 0.097(6) 0.123(6) 0.105(6) -0.058(6) -0.006(5) 0.029(5)
C3 0.083(6) 0.088(5) 0.098(5) -0.031(4) 0.002(5) 0.006(4)
C6 0.076(6) 0.105(6) 0.098(5) -0.042(5) -0.006(5) 0.019(5)
C20 0.105(8) 0.137(7) 0.118(7) -0.071(6) 0.000(6) 0.024(6)
C14 0.083(6) 0.093(5) 0.105(6) -0.045(5) 0.006(5) 0.012(5)
C4 0.062(5) 0.088(5) 0.101(6) -0.036(4) -0.005(4) 0.002(4)
C10 0.095(7) 0.106(6) 0.089(5) -0.029(5) 0.002(5) 0.031(5)
C13 0.141(9) 0.122(8) 0.087(6) -0.031(5) 0.005(6) 0.009(6)
C1 0.073(6) 0.100(5) 0.096(5) -0.035(4) 0.000(4) 0.015(5)
C2 0.071(6) 0.092(5) 0.095(5) -0.029(4) 0.013(5) 0.010(4)
C17 0.097(7) 0.124(6) 0.097(6) -0.059(5) -0.005(5) 0.018(5)
C21 0.083(6) 0.087(5) 0.105(6) -0.034(4) 0.014(5) 0.005(4)
C7 0.081(6) 0.098(6) 0.091(5) -0.029(4) 0.004(5) 0.020(5)
C27 0.124(9) 0.100(6) 0.120(7) -0.036(5) -0.006(6) 0.016(6)
C9 0.116(7) 0.106(6) 0.099(6) -0.038(5) 0.013(5) 0.015(5)
C22 0.104(7) 0.078(5) 0.105(6) -0.031(5) 0.012(5) 0.008(5)
C25 0.094(6) 0.098(6) 0.104(6) -0.037(5) 0.018(5) 0.009(5)
C23 0.100(7) 0.090(6) 0.109(6) -0.043(5) 0.009(5) 0.002(5)
C12 0.094(6) 0.119(7) 0.091(6) -0.039(5) 0.014(5) 0.012(5)
C26 0.098(7) 0.093(6) 0.115(6) -0.040(5) 0.013(5) 0.006(5)
C8 0.101(7) 0.100(6) 0.093(6) -0.036(5) 0.008(5) 0.016(5)
C19 0.111(7) 0.103(6) 0.090(6) -0.046(5) 0.003(5) 0.022(5)
C15 0.114(7) 0.107(6) 0.115(6) -0.054(5) 0.003(5) 0.009(5)
C18 0.099(7) 0.131(7) 0.111(6) -0.058(6) -0.008(5) 0.029(5)
C11 0.113(7) 0.116(6) 0.099(6) -0.036(5) 0.007(5) 0.020(5)

loop_
_atom_type_symbol
_atom_type_description
_atom_type_scat_dispersion_real
_atom_type_scat_dispersion_imag
_atom_type_scat_source
C C 0.0028 0.0015 'International Tables Vol C Tables 4.2.6.8 and 6.1.1.4'
H H 0.0000 0.0000 'International Tables Vol C Tables 4.2.6.8 and 6.1.1.4'
O O 0.0101 0.0057 'International Tables Vol C Tables 4.2.6.8 and 6.1.1.4'

loop_
_geom_angle_atom_site_label_1
_geom_angle_atom_site_label_2
_geom_angle_atom_site_label_3
_geom_angle
_geom_angle_site_symmetry_1
_geom_angle_site_symmetry_3
_geom_angle_publ_flag
C20 O4 H4 109.5 . . ?
C20 O3 H3 109.5 . . ?
C6 C5 C14 118.5(9) . . ?
C4 C5 C6 117.7(9) . . ?
C4 C5 C14 123.8(9) . . ?
C27 O6 H6 109.5 . . ?
C13 O2 H2 109.5 . . ?
C27 O5 H5 109.5 . . ?
C13 O1 H1 109.5 . . ?
C25 C24 C27 118.0(11) . . ?
C25 C24 C23 116.1(9) . . ?
C23 C24 C27 126.0(10) . . ?
C17 C16 H16 119.0 . . ?
C17 C16 C15 121.9(10) . . ?
C15 C16 H16 119.0 . . ?
C2 C3 C4 114.7(8) . . ?
C2 C3 C21 124.9(9) . . ?
C21 C3 C4 120.3(9) . . ?
C5 C6 H6A 117.7 . . ?
C5 C6 C1 124.5(9) . . ?
C1 C6 H6A 117.7 . . ?
O4 C20 O3 120.7(11) . . ?
O4 C20 C17 118.7(12) . . ?
O3 C20 C17 120.4(11) . . ?
C19 C14 C5 127.4(9) . . ?
C19 C14 C15 110.5(9) . . ?
C15 C14 C5 121.8(9) . . ?
C5 C4 C3 122.8(9) . . ?
C5 C4 H4A 118.6 . . ?
C3 C4 H4A 118.6 . . ?
C9 C10 C13 122.2(11) . . ?
C9 C10 C11 115.1(11) . . ?
C11 C10 C13 122.7(11) . . ?
O2 C13 O1 118.5(12) . . ?
O2 C13 C10 120.7(12) . . ?
O1 C13 C10 120.7(11) . . ?
C6 C1 C7 123.8(9) . . ?
C2 C1 C6 114.3(9) . . ?
C2 C1 C7 121.9(9) . . ?
C3 C2 C1 125.9(9) . . ?
C3 C2 H2A 117.1 . . ?
C1 C2 H2A 117.1 . . ?
C16 C17 C20 123.8(11) . . ?
C16 C17 C18 114.8(10) . . ?
C18 C17 C20 121.1(11) . . ?
C22 C21 C3 122.5(10) . . ?
C22 C21 C26 115.7(9) . . ?
C26 C21 C3 121.8(9) . . ?
C12 C7 C1 120.9(9) . . ?
C8 C7 C1 120.9(10) . . ?
C8 C7 C12 118.1(10) . . ?
O6 C27 O5 119.1(12) . . ?
O6 C27 C24 124.4(12) . . ?
O5 C27 C24 116.5(11) . . ?
C10 C9 H9 118.9 . . ?
C10 C9 C8 122.2(10) . . ?
C8 C9 H9 118.9 . . ?
C21 C22 H22 118.5 . . ?
C23 C22 C21 122.9(10) . . ?
C23 C22 H22 118.5 . . ?
C24 C25 H25 119.3 . . ?
C24 C25 C26 121.3(10) . . ?
C26 C25 H25 119.3 . . ?
C24 C23 H23 118.5 . . ?
C22 C23 C24 122.9(9) . . ?
C22 C23 H23 118.5 . . ?
C7 C12 H12 119.6 . . ?
C11 C12 C7 120.7(10) . . ?
C11 C12 H12 119.6 . . ?
C21 C26 H26 119.5 . . ?
C25 C26 C21 121.0(10) . . ?
C25 C26 H26 119.5 . . ?
C7 C8 C9 121.1(10) . . ?
C7 C8 H8 119.4 . . ?
C9 C8 H8 119.4 . . ?
C14 C19 H19 117.3 . . ?
C14 C19 C18 125.3(9) . . ?
C18 C19 H19 117.3 . . ?
C16 C15 H15 117.5 . . ?
C14 C15 C16 125.0(9) . . ?
C14 C15 H15 117.5 . . ?
C17 C18 C19 122.2(10) . . ?
C17 C18 H18 118.9 . . ?
C19 C18 H18 118.9 . . ?
C10 C11 H11 118.7 . . ?
C12 C11 C10 122.6(11) . . ?
C12 C11 H11 118.7 . . ?

loop_
_geom_bond_atom_site_label_1
_geom_bond_atom_site_label_2
_geom_bond_distance
_geom_bond_site_symmetry_2
_geom_bond_publ_flag
O4 H4 0.8400 . ?
O4 C20 1.226(10) . ?
O3 H3 0.8400 . ?
O3 C20 1.270(11) . ?
C5 C6 1.362(10) . ?
C5 C14 1.432(11) . ?
C5 C4 1.337(10) . ?
O6 H6 0.8400 . ?
O6 C27 1.220(11) . ?
O2 H2 0.8400 . ?
O2 C13 1.238(11) . ?
O5 H5 0.8400 . ?
O5 C27 1.276(11) . ?
O1 H1 0.8400 . ?
O1 C13 1.251(11) . ?
C24 C27 1.448(13) . ?
C24 C25 1.369(10) . ?
C24 C23 1.375(11) . ?
C16 H16 0.9500 . ?
C16 C17 1.347(11) . ?
C16 C15 1.421(10) . ?
C3 C4 1.463(10) . ?
C3 C2 1.353(10) . ?
C3 C21 1.456(11) . ?
C6 H6A 0.9500 . ?
C6 C1 1.411(10) . ?
C20 C17 1.430(13) . ?
C14 C19 1.380(10) . ?
C14 C15 1.381(10) . ?
C4 H4A 0.9500 . ?
C10 C13 1.440(13) . ?
C10 C9 1.370(11) . ?
C10 C11 1.404(11) . ?
C1 C2 1.381(10) . ?
C1 C7 1.487(11) . ?
C2 H2A 0.9500 . ?
C17 C18 1.375(11) . ?
C21 C22 1.352(10) . ?
C21 C26 1.406(11) . ?
C7 C12 1.377(11) . ?
C7 C8 1.352(10) . ?
C9 H9 0.9500 . ?
C9 C8 1.372(10) . ?
C22 H22 0.9500 . ?
C22 C23 1.337(10) . ?
C25 H25 0.9500 . ?
C25 C26 1.383(10) . ?
C23 H23 0.9500 . ?
C12 H12 0.9500 . ?
C12 C11 1.340(10) . ?
C26 H26 0.9500 . ?
C8 H8 0.9500 . ?
C19 H19 0.9500 . ?
C19 C18 1.393(10) . ?
C15 H15 0.9500 . ?
C18 H18 0.9500 . ?
C11 H11 0.9500 . ?

loop_
_smtbx_masks_void_nr
_smtbx_masks_void_average_x
_smtbx_masks_void_average_y
_smtbx_masks_void_average_z
_smtbx_masks_void_volume
_smtbx_masks_void_count_electrons
_smtbx_masks_void_content
1 -0.745 0.000 0.000 2112.0 430.1 ?
